data_7155815
loop_
_publ_author_name
'Wan, Yimei'
'Zhang, Jian'
'Chen, Yongtao'
'Kong, Lichun'
'Luo, Fang'
'Zhu, Gangguo'

_publ_section_title
;
 Palladium-catalyzed tandem cyclization/sulfonylation of homoallenyl
 amides with sodium sulfinates
;
_journal_name_full 'Org. Biomol. Chem.'
_journal_paper_doi 10.1039/C7OB01922J
_journal_year 2017
_chemical_formula_sum 'C23 H27 N O5 S2'
_chemical_formula_weight 461.58
_chemical_name_systematic
;
 ?
;
_space_group_IT_number 14
_symmetry_cell_setting monoclinic
_symmetry_space_group_name_Hall '-P 2ybc'
_symmetry_space_group_name_H-M 'P 1 21/c 1'
_atom_sites_solution_hydrogens geom
_atom_sites_solution_primary direct
_atom_sites_solution_secondary difmap
_audit_creation_method SHELXL-97
_audit_update_record
;
2017-07-28 deposited with the CCDC.
2017-08-10 downloaded from the CCDC.
;
_cell_angle_alpha 90.00
_cell_angle_beta 104.241(3)
_cell_angle_gamma 90.00
_cell_formula_units_Z 4
_cell_length_a 11.6931(6)
_cell_length_b 12.6204(6)
_cell_length_c 16.4696(8)
_cell_measurement_reflns_used 6071
_cell_measurement_temperature 296(2)
_cell_measurement_theta_max 27.68
_cell_measurement_theta_min 2.42
_cell_volume 2355.8(2)
_computing_cell_refinement 'Siemens SMART & SAINT'
_computing_data_collection 'Siemens SMART'
_computing_data_reduction 'Siemens XPREP'
_computing_molecular_graphics 'Bruker SHELXTL'
_computing_publication_material 'Bruker SHELXTL'
_computing_structure_refinement 'Siemens SHELXTL'
_computing_structure_solution 'Siemens SHELXTL'
_diffrn_ambient_temperature 296(2)
_diffrn_measured_fraction_theta_full 0.995
_diffrn_measured_fraction_theta_max 0.995
_diffrn_measurement_device_type 'Bruker smart apex2'
_diffrn_measurement_method '\w scans'
_diffrn_radiation_monochromator graphite
_diffrn_radiation_source 'fine-focus sealed tube'
_diffrn_radiation_type MoK\a
_diffrn_radiation_wavelength 0.71073
_diffrn_reflns_av_R_equivalents 0.0585
_diffrn_reflns_av_sigmaI/netI 0.0402
_diffrn_reflns_limit_h_max 15
_diffrn_reflns_limit_h_min -15
_diffrn_reflns_limit_k_max 16
_diffrn_reflns_limit_k_min -16
_diffrn_reflns_limit_l_max 21
_diffrn_reflns_limit_l_min -21
_diffrn_reflns_number 38149
_diffrn_reflns_theta_full 27.68
_diffrn_reflns_theta_max 27.68
_diffrn_reflns_theta_min 2.42
_diffrn_standards_decay_% none
_diffrn_standards_interval_count none
_diffrn_standards_interval_time none
_diffrn_standards_number none
_exptl_absorpt_coefficient_mu 0.259
_exptl_absorpt_correction_T_max .9740
_exptl_absorpt_correction_T_min .9400
_exptl_absorpt_correction_type empirical
_exptl_absorpt_process_details 'SADABS (Sheldrick, 1996)'
_exptl_crystal_colour yellow
_exptl_crystal_density_diffrn 1.301
_exptl_crystal_density_method 'not measured'
_exptl_crystal_description prism
_exptl_crystal_F_000 976
_exptl_crystal_size_max .40
_exptl_crystal_size_mid .20
_exptl_crystal_size_min .10
_refine_diff_density_max 0.249
_refine_diff_density_min -0.455
_refine_diff_density_rms 0.054
_refine_ls_extinction_method none
_refine_ls_goodness_of_fit_ref 1.020
_refine_ls_hydrogen_treatment mixed
_refine_ls_matrix_type full
_refine_ls_number_parameters 283
_refine_ls_number_reflns 5493
_refine_ls_number_restraints 0
_refine_ls_restrained_S_all 1.020
_refine_ls_R_factor_gt 0.0482
_refine_ls_shift/su_max 0.001
_refine_ls_shift/su_mean 0.000
_refine_ls_structure_factor_coef Fsqd
_refine_ls_weighting_details 'calc w=1/[\s^2^(Fo^2^)+(0.0488P)^2^+1.0084P] where P=(Fo^2^+2Fc^2^)/3'
_refine_ls_weighting_scheme calc
_refine_ls_wR_factor_gt 0.1053
_refine_ls_wR_factor_ref 0.1209
_reflns_number_gt 3813
_reflns_number_total 5493
_reflns_threshold_expression >2sigma(I)
_cod_data_source_file c7ob01922j2.cif
_cod_data_source_block 1
_cod_depositor_comments
;
The following automatic conversions were performed:

'_symmetry_cell_setting' value 'Monoclinic' changed to 'monoclinic'
according to
/home/data/users/saulius/crontab/automatic-downloads/rss-feeds/RSC/lib/dictionaries/cif_core.dic
dictionary named 'cif_core.dic' version 2.4.2 from 2011-04-26.

Automatic conversion script
Id: cif_fix_values 4973 2017-02-22 13:04:09Z antanas 
;
_cod_original_sg_symbol_H-M P2(1)/c
_cod_database_code 7155815
_refine_ls_r_factor_ref 0.0781

loop_
_symmetry_equiv_pos_as_xyz
'x, y, z'
'-x, y+1/2, -z+1/2'
'-x, -y, -z'
'x, -y-1/2, z-1/2'

loop_
_atom_site_label
_atom_site_type_symbol
_atom_site_fract_x
_atom_site_fract_y
_atom_site_fract_z
_atom_site_U_iso_or_equiv
_atom_site_adp_type
_atom_site_occupancy
_atom_site_symmetry_multiplicity
_atom_site_calc_flag
_atom_site_refinement_flags
S1 S -0.00514(5) 0.79980(5) 0.22893(3) 0.04295(16) Uani 1 1 d .
S2 S -0.26864(5) 1.21329(4) 0.00664(4) 0.04424(16) Uani 1 1 d .
O1 O -0.12744(12) 0.98347(10) 0.10486(8) 0.0334(3) Uani 1 1 d .
O2 O -0.23934(18) 1.32356(13) 0.01911(13) 0.0742(6) Uani 1 1 d .
O3 O -0.34371(15) 1.17826(15) -0.07127(10) 0.0608(5) Uani 1 1 d .
O4 O -0.01268(16) 0.71169(14) 0.28175(10) 0.0642(5) Uani 1 1 d .
O5 O 0.07728(13) 0.79716(13) 0.17781(10) 0.0524(4) Uani 1 1 d .
N1 N -0.13646(14) 0.81439(13) 0.16487(10) 0.0354(4) Uani 1 1 d .
C1 C -0.4251(3) 0.5811(3) 0.0879(2) 0.1000(13) Uani 1 1 d .
H1A H -0.4095 0.5063 0.0919 0.150 Uiso 1 1 calc R
H1B H -0.4313 0.6042 0.0315 0.150 Uiso 1 1 calc R
H1C H -0.4977 0.5955 0.1031 0.150 Uiso 1 1 calc R
C2 C -0.3251(3) 0.6397(2) 0.14675(18) 0.0695(8) Uani 1 1 d .
H2B H -0.3155 0.6116 0.2029 0.083 Uiso 1 1 calc R
H2C H -0.2526 0.6262 0.1299 0.083 Uiso 1 1 calc R
C3 C -0.3438(2) 0.7576(2) 0.14883(15) 0.0558(7) Uani 1 1 d .
H3B H -0.4130 0.7711 0.1699 0.067 Uiso 1 1 calc R
H3C H -0.3599 0.7846 0.0920 0.067 Uiso 1 1 calc R
C4 C -0.24080(19) 0.8177(2) 0.20199(14) 0.0466(6) Uani 1 1 d .
H4B H -0.2636 0.8908 0.2070 0.056 Uiso 1 1 calc R
H4C H -0.2195 0.7871 0.2577 0.056 Uiso 1 1 calc R
C5 C 0.0202(2) 0.9142(2) 0.29191(15) 0.0640(7) Uani 1 1 d .
H5B H 0.0927 0.9064 0.3341 0.096 Uiso 1 1 calc R
H5C H -0.0437 0.9238 0.3183 0.096 Uiso 1 1 calc R
H5D H 0.0255 0.9748 0.2577 0.096 Uiso 1 1 calc R
C6 C -0.1258(2) 0.65855(17) -0.00008(15) 0.0465(5) Uani 1 1 d .
H6A H -0.0546 0.6681 0.0394 0.056 Uiso 1 1 calc R
C7 C -0.1575(2) 0.55874(18) -0.03251(17) 0.0569(7) Uani 1 1 d .
H7A H -0.1077 0.5016 -0.0141 0.068 Uiso 1 1 calc R
C8 C -0.2613(2) 0.54306(18) -0.09147(16) 0.0557(6) Uani 1 1 d .
H8A H -0.2817 0.4756 -0.1130 0.067 Uiso 1 1 calc R
C9 C -0.3352(2) 0.62721(19) -0.11860(15) 0.0526(6) Uani 1 1 d .
H9A H -0.4057 0.6169 -0.1587 0.063 Uiso 1 1 calc R
C10 C -0.3046(2) 0.72765(17) -0.08614(13) 0.0423(5) Uani 1 1 d .
H10A H -0.3550 0.7844 -0.1048 0.051 Uiso 1 1 calc R
C11 C -0.19958(18) 0.74467(15) -0.02617(12) 0.0333(4) Uani 1 1 d .
C12 C -0.17155(17) 0.85108(15) 0.01052(12) 0.0308(4) Uani 1 1 d .
C13 C -0.17229(17) 0.95031(15) -0.03358(11) 0.0303(4) Uani 1 1 d .
C14 C -0.14368(17) 0.87633(15) 0.09294(12) 0.0316(4) Uani 1 1 d .
C15 C -0.14453(17) 1.02632(15) 0.02562(11) 0.0312(4) Uani 1 1 d .
C16 C -0.1953(2) 0.96510(17) -0.12633(12) 0.0430(5) Uani 1 1 d .
H16A H -0.1711 1.0349 -0.1381 0.065 Uiso 1 1 calc R
H16B H -0.2781 0.9565 -0.1513 0.065 Uiso 1 1 calc R
H16C H -0.1516 0.9134 -0.1490 0.065 Uiso 1 1 calc R
C17 C -0.13155(18) 1.14292(15) 0.02251(13) 0.0356(5) Uani 1 1 d .
H17A H -0.0948 1.1606 -0.0225 0.043 Uiso 1 1 calc R
H17B H -0.0792 1.1666 0.0746 0.043 Uiso 1 1 calc R
C18 C -0.33341(19) 1.17164(18) 0.08792(14) 0.0447(5) Uani 1 1 d .
C19 C -0.3971(2) 1.0782(2) 0.07869(17) 0.0550(6) Uani 1 1 d .
H19A H -0.4050 1.0376 0.0305 0.066 Uiso 1 1 calc R
C20 C -0.4489(3) 1.0455(3) 0.1411(2) 0.0708(8) Uani 1 1 d .
H20A H -0.4930 0.9833 0.1345 0.085 Uiso 1 1 calc R
C21 C -0.4356(3) 1.1034(3) 0.2117(2) 0.0802(10) Uani 1 1 d .
H21A H -0.4705 1.0803 0.2535 0.096 Uiso 1 1 calc R
C22 C -0.3722(3) 1.1952(3) 0.22302(18) 0.0847(10) Uani 1 1 d .
H22A H -0.3636 1.2339 0.2722 0.102 Uiso 1 1 calc R
C23 C -0.3199(2) 1.2309(3) 0.15949(18) 0.0703(8) Uani 1 1 d .
H23A H -0.2768 1.2937 0.1660 0.084 Uiso 1 1 calc R

loop_
_atom_site_aniso_label
_atom_site_aniso_U_11
_atom_site_aniso_U_22
_atom_site_aniso_U_33
_atom_site_aniso_U_23
_atom_site_aniso_U_13
_atom_site_aniso_U_12
S1 0.0406(3) 0.0507(3) 0.0338(3) 0.0138(2) 0.0020(2) -0.0006(2)
S2 0.0473(3) 0.0343(3) 0.0489(3) 0.0082(2) 0.0075(3) 0.0030(2)
O1 0.0390(8) 0.0341(7) 0.0252(7) 0.0017(5) 0.0043(6) -0.0016(6)
O2 0.0825(14) 0.0301(9) 0.1121(16) 0.0111(9) 0.0279(12) 0.0031(8)
O3 0.0530(10) 0.0797(12) 0.0435(9) 0.0129(8) 0.0002(8) 0.0075(9)
O4 0.0641(11) 0.0710(12) 0.0508(10) 0.0344(9) 0.0016(9) 0.0005(9)
O5 0.0392(9) 0.0666(11) 0.0513(10) 0.0129(8) 0.0109(7) 0.0033(8)
N1 0.0339(9) 0.0444(10) 0.0269(8) 0.0093(7) 0.0053(7) -0.0018(7)
C1 0.100(3) 0.129(3) 0.074(2) -0.018(2) 0.028(2) -0.061(2)
C2 0.0644(18) 0.080(2) 0.0634(17) 0.0099(15) 0.0147(14) -0.0262(15)
C3 0.0387(13) 0.0825(19) 0.0482(14) 0.0116(13) 0.0143(11) -0.0052(12)
C4 0.0439(13) 0.0610(15) 0.0390(12) 0.0092(10) 0.0178(10) 0.0016(11)
C5 0.0651(18) 0.0741(18) 0.0435(14) -0.0059(12) -0.0042(12) -0.0072(14)
C6 0.0429(13) 0.0370(12) 0.0576(14) 0.0023(10) 0.0088(11) 0.0003(10)
C7 0.0615(17) 0.0331(12) 0.0774(18) 0.0029(12) 0.0197(14) 0.0041(11)
C8 0.0751(18) 0.0346(12) 0.0597(16) -0.0081(11) 0.0212(14) -0.0159(12)
C9 0.0617(16) 0.0482(14) 0.0447(13) -0.0040(11) 0.0068(11) -0.0167(12)
C10 0.0495(13) 0.0380(12) 0.0373(11) 0.0024(9) 0.0068(10) -0.0025(10)
C11 0.0406(12) 0.0323(10) 0.0294(10) 0.0027(8) 0.0130(9) -0.0031(8)
C12 0.0311(10) 0.0314(10) 0.0303(10) 0.0032(8) 0.0086(8) -0.0002(8)
C13 0.0314(10) 0.0312(10) 0.0282(10) 0.0035(8) 0.0073(8) -0.0007(8)
C14 0.0333(11) 0.0317(10) 0.0296(10) 0.0054(8) 0.0073(8) 0.0000(8)
C15 0.0312(10) 0.0336(10) 0.0284(10) 0.0046(8) 0.0063(8) -0.0008(8)
C16 0.0585(14) 0.0419(12) 0.0297(11) 0.0040(9) 0.0129(10) -0.0045(10)
C17 0.0374(11) 0.0321(10) 0.0361(11) 0.0006(8) 0.0067(9) -0.0064(8)
C18 0.0377(12) 0.0496(13) 0.0453(13) -0.0014(10) 0.0071(10) 0.0074(10)
C19 0.0522(15) 0.0537(15) 0.0630(16) -0.0005(12) 0.0215(13) -0.0007(12)
C20 0.0587(18) 0.0757(19) 0.086(2) 0.0194(17) 0.0338(16) 0.0108(15)
C21 0.0568(19) 0.123(3) 0.064(2) 0.025(2) 0.0216(16) 0.0222(19)
C22 0.067(2) 0.140(3) 0.0451(16) -0.0196(18) 0.0103(15) 0.012(2)
C23 0.0553(17) 0.090(2) 0.0625(18) -0.0237(16) 0.0083(14) -0.0041(15)

loop_
_atom_type_symbol
_atom_type_description
_atom_type_scat_dispersion_real
_atom_type_scat_dispersion_imag
_atom_type_scat_source
C C 0.0033 0.0016 'International Tables Vol C Tables 4.2.6.8 and 6.1.1.4'
H H 0.0000 0.0000 'International Tables Vol C Tables 4.2.6.8 and 6.1.1.4'
N N 0.0061 0.0033 'International Tables Vol C Tables 4.2.6.8 and 6.1.1.4'
O O 0.0106 0.0060 'International Tables Vol C Tables 4.2.6.8 and 6.1.1.4'
S S 0.1246 0.1234 'International Tables Vol C Tables 4.2.6.8 and 6.1.1.4'

loop_
_geom_angle_atom_site_label_1
_geom_angle_atom_site_label_2
_geom_angle_atom_site_label_3
_geom_angle
O5 S1 O4 119.54(11)
O5 S1 N1 106.45(9)
O4 S1 N1 106.86(10)
O5 S1 C5 109.06(12)
O4 S1 C5 107.85(12)
N1 S1 C5 106.35(11)
O3 S2 O2 119.91(12)
O3 S2 C18 107.63(11)
O2 S2 C18 108.10(12)
O3 S2 C17 107.81(10)
O2 S2 C17 106.60(11)
C18 S2 C17 105.99(10)
C14 O1 C15 105.53(14)
C14 N1 C4 116.36(16)
C14 N1 S1 117.13(13)
C4 N1 S1 117.90(13)
C2 C1 H1A 109.5
C2 C1 H1B 109.5
H1A C1 H1B 109.5
C2 C1 H1C 109.5
H1A C1 H1C 109.5
H1B C1 H1C 109.5
C3 C2 C1 113.8(3)
C3 C2 H2B 108.8
C1 C2 H2B 108.8
C3 C2 H2C 108.8
C1 C2 H2C 108.8
H2B C2 H2C 107.7
C2 C3 C4 114.2(2)
C2 C3 H3B 108.7
C4 C3 H3B 108.7
C2 C3 H3C 108.7
C4 C3 H3C 108.7
H3B C3 H3C 107.6
N1 C4 C3 111.39(19)
N1 C4 H4B 109.4
C3 C4 H4B 109.4
N1 C4 H4C 109.4
C3 C4 H4C 109.4
H4B C4 H4C 108.0
S1 C5 H5B 109.5
S1 C5 H5C 109.5
H5B C5 H5C 109.5
S1 C5 H5D 109.5
H5B C5 H5D 109.5
H5C C5 H5D 109.5
C7 C6 C11 120.4(2)
C7 C6 H6A 119.8
C11 C6 H6A 119.8
C8 C7 C6 120.8(2)
C8 C7 H7A 119.6
C6 C7 H7A 119.6
C7 C8 C9 119.7(2)
C7 C8 H8A 120.1
C9 C8 H8A 120.1
C8 C9 C10 119.9(2)
C8 C9 H9A 120.0
C10 C9 H9A 120.0
C9 C10 C11 120.9(2)
C9 C10 H10A 119.5
C11 C10 H10A 119.5
C6 C11 C10 118.16(19)
C6 C11 C12 121.80(19)
C10 C11 C12 119.99(18)
C14 C12 C13 105.66(16)
C14 C12 C11 126.80(17)
C13 C12 C11 127.50(17)
C15 C13 C12 106.38(16)
C15 C13 C16 126.87(17)
C12 C13 C16 126.72(17)
C12 C14 O1 111.46(16)
C12 C14 N1 131.64(18)
O1 C14 N1 116.75(16)
C13 C15 O1 110.96(16)
C13 C15 C17 133.60(17)
O1 C15 C17 115.43(16)
C13 C16 H16A 109.5
C13 C16 H16B 109.5
H16A C16 H16B 109.5
C13 C16 H16C 109.5
H16A C16 H16C 109.5
H16B C16 H16C 109.5
C15 C17 S2 113.65(14)
C15 C17 H17A 108.8
S2 C17 H17A 108.8
C15 C17 H17B 108.8
S2 C17 H17B 108.8
H17A C17 H17B 107.7
C23 C18 C19 120.3(3)
C23 C18 S2 120.4(2)
C19 C18 S2 119.25(18)
C20 C19 C18 119.8(3)
C20 C19 H19A 120.1
C18 C19 H19A 120.1
C21 C20 C19 120.0(3)
C21 C20 H20A 120.0
C19 C20 H20A 120.0
C20 C21 C22 121.5(3)
C20 C21 H21A 119.2
C22 C21 H21A 119.2
C21 C22 C23 119.4(3)
C21 C22 H22A 120.3
C23 C22 H22A 120.3
C18 C23 C22 118.9(3)
C18 C23 H23A 120.5
C22 C23 H23A 120.5

loop_
_geom_bond_atom_site_label_1
_geom_bond_atom_site_label_2
_geom_bond_distance
S1 O5 1.4276(17)
S1 O4 1.4278(16)
S1 N1 1.6457(17)
S1 C5 1.760(3)
S2 O3 1.4346(17)
S2 O2 1.4358(17)
S2 C18 1.772(2)
S2 C17 1.795(2)
O1 C14 1.373(2)
O1 C15 1.381(2)
N1 C14 1.404(2)
N1 C4 1.494(3)
C1 C2 1.515(4)
C1 H1A 0.9600
C1 H1B 0.9600
C1 H1C 0.9600
C2 C3 1.506(4)
C2 H2B 0.9700
C2 H2C 0.9700
C3 C4 1.508(3)
C3 H3B 0.9700
C3 H3C 0.9700
C4 H4B 0.9700
C4 H4C 0.9700
C5 H5B 0.9600
C5 H5C 0.9600
C5 H5D 0.9600
C6 C7 1.383(3)
C6 C11 1.389(3)
C6 H6A 0.9300
C7 C8 1.370(4)
C7 H7A 0.9300
C8 C9 1.373(3)
C8 H8A 0.9300
C9 C10 1.388(3)
C9 H9A 0.9300
C10 C11 1.390(3)
C10 H10A 0.9300
C11 C12 1.476(3)
C12 C14 1.354(3)
C12 C13 1.447(3)
C13 C15 1.349(3)
C13 C16 1.496(3)
C15 C17 1.482(3)
C16 H16A 0.9600
C16 H16B 0.9600
C16 H16C 0.9600
C17 H17A 0.9700
C17 H17B 0.9700
C18 C23 1.372(3)
C18 C19 1.383(3)
C19 C20 1.378(4)
C19 H19A 0.9300
C20 C21 1.350(4)
C20 H20A 0.9300
C21 C22 1.362(5)
C21 H21A 0.9300
C22 C23 1.410(4)
C22 H22A 0.9300
C23 H23A 0.9300

loop_
_geom_torsion_atom_site_label_1
_geom_torsion_atom_site_label_2
_geom_torsion_atom_site_label_3
_geom_torsion_atom_site_label_4
_geom_torsion
O5 S1 N1 C14 -34.37(17)
O4 S1 N1 C14 -163.17(15)
C5 S1 N1 C14 81.82(18)
O5 S1 N1 C4 178.91(16)
O4 S1 N1 C4 50.11(18)
C5 S1 N1 C4 -64.90(18)
C1 C2 C3 C4 -175.5(2)
C14 N1 C4 C3 72.9(2)
S1 N1 C4 C3 -140.11(17)
C2 C3 C4 N1 67.5(3)
C11 C6 C7 C8 0.7(4)
C6 C7 C8 C9 -0.2(4)
C7 C8 C9 C10 -0.1(4)
C8 C9 C10 C11 0.0(4)
C7 C6 C11 C10 -0.8(3)
C7 C6 C11 C12 176.6(2)
C9 C10 C11 C6 0.5(3)
C9 C10 C11 C12 -177.0(2)
C6 C11 C12 C14 -51.9(3)
C10 C11 C12 C14 125.4(2)
C6 C11 C12 C13 130.6(2)
C10 C11 C12 C13 -52.1(3)
C14 C12 C13 C15 0.2(2)
C11 C12 C13 C15 178.16(19)
C14 C12 C13 C16 178.4(2)
C11 C12 C13 C16 -3.7(3)
C13 C12 C14 O1 0.4(2)
C11 C12 C14 O1 -177.52(17)
C13 C12 C14 N1 175.8(2)
C11 C12 C14 N1 -2.1(4)
C15 O1 C14 C12 -0.9(2)
C15 O1 C14 N1 -177.07(16)
C4 N1 C14 C12 -98.8(3)
S1 N1 C14 C12 114.0(2)
C4 N1 C14 O1 76.4(2)
S1 N1 C14 O1 -70.8(2)
C12 C13 C15 O1 -0.8(2)
C16 C13 C15 O1 -178.96(19)
C12 C13 C15 C17 -179.4(2)
C16 C13 C15 C17 2.5(4)
C14 O1 C15 C13 1.1(2)
C14 O1 C15 C17 179.92(16)
C13 C15 C17 S2 83.3(3)
O1 C15 C17 S2 -95.24(18)
O3 S2 C17 C15 -59.45(17)
O2 S2 C17 C15 170.59(15)
C18 S2 C17 C15 55.58(17)
O3 S2 C18 C23 -148.3(2)
O2 S2 C18 C23 -17.4(2)
C17 S2 C18 C23 96.6(2)
O3 S2 C18 C19 32.2(2)
O2 S2 C18 C19 163.06(19)
C17 S2 C18 C19 -83.0(2)
C23 C18 C19 C20 1.1(4)
S2 C18 C19 C20 -179.4(2)
C18 C19 C20 C21 -1.2(4)
C19 C20 C21 C22 0.5(5)
C20 C21 C22 C23 0.4(5)
C19 C18 C23 C22 -0.2(4)
S2 C18 C23 C22 -179.8(2)
C21 C22 C23 C18 -0.5(5)
